data_1573326
loop_
_publ_author_name
'Bibik, Yurii S.'
'Yulakh, Iryna M.'
'Shishkina, Svitlana V.'
'Khomenko, Dmytro M.'
'Doroshchuk, Roman O.'
'Raspertova, Ilona V.'
'Lampeka, Rostyslav D.'

_journal_coeditor_code HB8113
_journal_paper_doi 10.1107/S2056989024011307
_journal_year 2024
_chemical_absolute_configuration ad
_chemical_formula_iupac '[Fe (C22 H28 N4) (C2 H3 N)2] (Sb F6)2'
_chemical_formula_moiety 'C24 H34 Fe N6 2+, 2(F6 Sb -)'
_chemical_formula_sum 'C24 H34 F12 Fe N6 Sb2'
_chemical_formula_weight 933.92
_chemical_name_systematic
'(<i>R</i>,<i>R</i>)-Bis(acetonitrile-\k<i>N</i>)[<i>N</i>,<i>N</i>'-dimethyl-<i>N</i>,<i>N</i>'-bis(pyridin-2-ylmethyl)cyclohexane-1,2-diamine-\k^4^<i>N</i>]iron(II) bis(hexafluoroantimonate)'
_space_group_crystal_system orthorhombic
_space_group_IT_number 19
_space_group_name_Hall 'P 2ac 2ab'
_space_group_name_H-M_alt 'P 21 21 21'
_atom_sites_solution_hydrogens geom
_atom_sites_solution_primary dual
_audit_creation_method
;
Olex2 1.5
(compiled 2024.02.16 svn.r378c4104 for OlexSys, GUI svn.r6928)
;
_cell_angle_alpha 90
_cell_angle_beta 90
_cell_angle_gamma 90
_cell_formula_units_Z 4
_cell_length_a 11.4986(4)
_cell_length_b 15.1454(4)
_cell_length_c 18.5733(5)
_cell_measurement_reflns_used 4610
_cell_measurement_temperature 173.15
_cell_measurement_theta_max 22.19
_cell_measurement_theta_min 2.22
_cell_volume 3234.56(17)
_computing_cell_refinement
;
SAINT (Bruker, 2014)
;
_computing_data_collection
;
APEX2 (Bruker, 2014)
;
_computing_data_reduction
;
SAINT (Bruker, 2014)
;
_computing_molecular_graphics
;
Olex2 1.5 (Dolomanov <i>et al.</i>,  2009)
;
_computing_publication_material
;
Olex2 1.5 (Dolomanov <i>et al.</i>,  2009)
;
_computing_structure_refinement
;
<i>SHELXL2016/6</i> (Sheldrick, 2015b)
;
_computing_structure_solution
;
<i>SHELXT2014/5</i> (Sheldrick, 2015a)
;
_diffrn_ambient_temperature 173.15
_diffrn_measured_fraction_theta_full 1.000
_diffrn_measured_fraction_theta_max 1.000
_diffrn_measurement_device_type 'Bruker APEXII CCD'
_diffrn_measurement_method '\f and \w scans'
_diffrn_radiation_type MoK\a
_diffrn_radiation_wavelength 0.71073
_diffrn_reflns_av_R_equivalents 0.0948
_diffrn_reflns_av_unetI/netI 0.0926
_diffrn_reflns_limit_h_max 16
_diffrn_reflns_limit_h_min -15
_diffrn_reflns_limit_k_max 21
_diffrn_reflns_limit_k_min -21
_diffrn_reflns_limit_l_max 26
_diffrn_reflns_limit_l_min -25
_diffrn_reflns_number 40783
_diffrn_reflns_theta_full 25.242
_diffrn_reflns_theta_max 29.997
_diffrn_reflns_theta_min 1.735
_diffrn_source_current 30.0
_diffrn_source_power 1.2
_diffrn_source_voltage 40.0
_diffrn_standards_number 0
_exptl_absorpt_coefficient_mu 2.197
_exptl_absorpt_correction_T_max 0.7461
_exptl_absorpt_correction_T_min 0.5822
_exptl_absorpt_correction_type multi-scan
_exptl_absorpt_process_details
;
(SADABS; Krause <i>et al.</i>,  2015)
;
_exptl_crystal_colour red
_exptl_crystal_density_diffrn 1.918
_exptl_crystal_description block
_exptl_crystal_F_000 1824
_exptl_crystal_size_max 0.15
_exptl_crystal_size_mid 0.13
_exptl_crystal_size_min 0.08
_refine_diff_density_max 1.362
_refine_diff_density_min -1.254
_refine_ls_abs_structure_details
;
Flack <i>x</i> determined using 2001 quotients
[(<i>I</i>^+^)-(<i>I</i>^-^)]/[(<i>I</i>^+^)+(<i>I</i>^-^)]
(Parsons <i>et al.</i>,  2013)
;
_refine_ls_abs_structure_Flack -0.021(17)
_refine_ls_extinction_method none
_refine_ls_goodness_of_fit_ref 1.047
_refine_ls_hydrogen_treatment constr
_refine_ls_matrix_type full
_refine_ls_number_parameters 410
_refine_ls_number_reflns 9446
_refine_ls_number_restraints 0
_refine_ls_restrained_S_all 1.047
_refine_ls_R_factor_all 0.1051
_refine_ls_R_factor_gt 0.0639
_refine_ls_shift/su_max 0.001
_refine_ls_shift/su_mean 0.000
_refine_ls_structure_factor_coef Fsqd
_refine_ls_weighting_details 'w=1/[\s^2^(Fo^2^)+(0.0279P)^2^+4.3489P] where P=(Fo^2^+2Fc^2^)/3'
_refine_ls_weighting_scheme calc
_refine_ls_wR_factor_gt 0.0976
_refine_ls_wR_factor_ref 0.1095
_reflns_number_gt 6490
_reflns_number_total 9446
_reflns_threshold_expression 'I > 2\s(I)'
_cod_data_source_file hb8113.cif
_cod_data_source_block II
_cod_database_code 1573326
_shelx_space_group_comment
;
The symmetry employed for this shelxl refinement is uniquely defined
by the following loop, which should always be used as a source of
symmetry information in preference to the above space-group names.
They are only intended as comments.
;
_shelx_estimated_absorpt_t_min 0.734
_shelx_estimated_absorpt_t_max 0.844

loop_
_space_group_symop_operation_xyz
'x, y, z'
'-x+1/2, -y, z+1/2'
'-x, y+1/2, -z+1/2'
'x+1/2, -y+1/2, -z'

loop_
_atom_site_type_symbol
_atom_site_label
_atom_site_fract_x
_atom_site_fract_y
_atom_site_fract_z
_atom_site_U_iso_or_equiv
_atom_site_adp_type
_atom_site_calc_flag
_atom_site_occupancy
_atom_site_disorder_assembly
_atom_site_disorder_group
Sb Sb1 1.02104(6) 0.72826(5) 0.33421(4) 0.04228(18) Uani d 1 . .
F F1 1.0172(6) 0.8500(4) 0.3486(3) 0.0587(17) Uani d 1 . .
F F2 1.1818(6) 0.7338(6) 0.3312(6) 0.109(3) Uani d 1 . .
F F3 1.0132(10) 0.7479(7) 0.2365(4) 0.126(4) Uani d 1 . .
F F4 1.0189(8) 0.6078(5) 0.3200(6) 0.118(3) Uani d 1 . .
F F5 0.8609(5) 0.7245(5) 0.3368(5) 0.089(3) Uani d 1 . .
F F6 1.0272(8) 0.7169(5) 0.4335(4) 0.095(3) Uani d 1 . .
Sb Sb2 0.16566(6) 0.38109(5) 0.56553(4) 0.04000(17) Uani d 1 . .
F F7 0.3088(5) 0.4372(4) 0.5814(4) 0.0533(16) Uani d 1 . .
F F8 0.1456(7) 0.4483(6) 0.4823(4) 0.084(3) Uani d 1 . .
F F9 0.2370(5) 0.2916(4) 0.5125(3) 0.0587(18) Uani d 1 . .
F F10 0.0230(6) 0.3255(5) 0.5541(4) 0.086(3) Uani d 1 . .
F F11 0.1904(7) 0.3170(4) 0.6492(3) 0.067(2) Uani d 1 . .
F F12 0.0920(5) 0.4701(4) 0.6189(3) 0.0537(16) Uani d 1 . .
Fe Fe1 0.53484(11) 0.50741(8) 0.40270(6) 0.0248(3) Uani d 1 . .
N N1 0.6758(6) 0.5454(5) 0.4559(4) 0.0280(16) Uani d 1 . .
N N2 0.6562(6) 0.4505(4) 0.3388(4) 0.0287(16) Uani d 1 . .
N N3 0.5319(6) 0.6063(4) 0.3288(4) 0.0232(14) Uani d 1 . .
N N4 0.3956(6) 0.4684(4) 0.3480(4) 0.0260(16) Uani d 1 . .
N N5 0.4284(6) 0.5712(5) 0.4650(4) 0.0273(16) Uani d 1 . .
N N6 0.5268(7) 0.4088(5) 0.4689(4) 0.0339(17) Uani d 1 . .
C C1 0.6829(8) 0.6085(6) 0.5061(5) 0.034(2) Uani d 1 . .
H H1 0.614713 0.640592 0.518279 0.041 Uiso calc 1 . .
C C2 0.7865(9) 0.6290(8) 0.5414(5) 0.044(3) Uani d 1 . .
H H2 0.788704 0.673998 0.576994 0.053 Uiso calc 1 . .
C C3 0.8858(10) 0.5827(8) 0.5238(6) 0.053(3) Uani d 1 . .
H H3 0.957531 0.595238 0.546975 0.063 Uiso calc 1 . .
C C4 0.8790(9) 0.5175(8) 0.4716(6) 0.048(3) Uani d 1 . .
H H4 0.946432 0.485470 0.457738 0.058 Uiso calc 1 . .
C C5 0.7731(7) 0.4997(7) 0.4401(5) 0.034(2) Uani d 1 . .
C C6 0.7552(9) 0.4261(6) 0.3868(5) 0.039(2) Uani d 1 . .
H H6A 0.826629 0.417234 0.357971 0.047 Uiso calc 1 . .
H H6B 0.737601 0.370391 0.412548 0.047 Uiso calc 1 . .
C C7 0.6156(9) 0.3693(6) 0.3005(5) 0.040(2) Uani d 1 . .
H H7A 0.580941 0.328300 0.335208 0.061 Uiso calc 1 . .
H H7B 0.681938 0.340763 0.276803 0.061 Uiso calc 1 . .
H H7C 0.557493 0.385490 0.264225 0.061 Uiso calc 1 . .
C C8 0.6992(7) 0.5188(6) 0.2859(5) 0.0274(19) Uani d 1 . .
H H8 0.753019 0.558491 0.313148 0.033 Uiso calc 1 . .
C C9 0.7675(8) 0.4837(6) 0.2221(5) 0.035(2) Uani d 1 . .
H H9A 0.718670 0.441576 0.194795 0.042 Uiso calc 1 . .
H H9B 0.836902 0.451534 0.239689 0.042 Uiso calc 1 . .
C C10 0.8058(8) 0.5583(6) 0.1725(5) 0.039(2) Uani d 1 . .
H H10A 0.847939 0.533509 0.130685 0.046 Uiso calc 1 . .
H H10B 0.859419 0.598095 0.198686 0.046 Uiso calc 1 . .
C C11 0.7005(8) 0.6106(7) 0.1463(5) 0.037(2) Uani d 1 . .
H H11A 0.648800 0.571666 0.117871 0.044 Uiso calc 1 . .
H H11B 0.726521 0.659518 0.114827 0.044 Uiso calc 1 . .
C C12 0.6340(7) 0.6479(6) 0.2107(5) 0.030(2) Uani d 1 . .
H H12A 0.683908 0.690822 0.236423 0.036 Uiso calc 1 . .
H H12B 0.564148 0.679574 0.193383 0.036 Uiso calc 1 . .
C C13 0.5971(7) 0.5751(6) 0.2628(5) 0.0263(19) Uani d 1 . .
H H13 0.542991 0.535511 0.235675 0.032 Uiso calc 1 . .
C C14 0.5773(7) 0.6922(5) 0.3560(5) 0.029(2) Uani d 1 . .
H H14A 0.540290 0.706193 0.402158 0.043 Uiso calc 1 . .
H H14B 0.559717 0.738839 0.321097 0.043 Uiso calc 1 . .
H H14C 0.661645 0.688049 0.362653 0.043 Uiso calc 1 . .
C C15 0.4075(6) 0.6192(6) 0.3092(5) 0.0267(18) Uani d 1 . .
H H15A 0.402186 0.648993 0.261899 0.032 Uiso calc 1 . .
H H15B 0.369332 0.657374 0.345524 0.032 Uiso calc 1 . .
C C16 0.3463(7) 0.5314(5) 0.3059(5) 0.0281(19) Uani d 1 . .
C C17 0.2470(8) 0.5188(7) 0.2673(5) 0.037(2) Uani d 1 . .
H H17 0.215783 0.565061 0.238685 0.044 Uiso calc 1 . .
C C18 0.1918(9) 0.4370(6) 0.2703(5) 0.040(2) Uani d 1 . .
H H18 0.123244 0.425733 0.243300 0.048 Uiso calc 1 . .
C C19 0.2403(9) 0.3723(7) 0.3141(5) 0.042(3) Uani d 1 . .
H H19 0.204262 0.316020 0.317794 0.051 Uiso calc 1 . .
C C20 0.3395(8) 0.3893(6) 0.3519(5) 0.033(2) Uani d 1 . .
H H20 0.370685 0.344389 0.381905 0.040 Uiso calc 1 . .
C C21 0.3574(8) 0.6013(5) 0.4996(5) 0.028(2) Uani d 1 . .
C C22 0.2631(8) 0.6411(6) 0.5417(5) 0.041(3) Uani d 1 . .
H H22A 0.190802 0.639301 0.513779 0.062 Uiso calc 1 . .
H H22B 0.282678 0.702552 0.552876 0.062 Uiso calc 1 . .
H H22C 0.252707 0.608023 0.586613 0.062 Uiso calc 1 . .
C C23 0.5163(8) 0.3580(6) 0.5148(5) 0.033(2) Uani d 1 . .
C C24 0.5025(8) 0.2951(6) 0.5737(5) 0.038(2) Uani d 1 . .
H H24A 0.437606 0.255272 0.563046 0.057 Uiso calc 1 . .
H H24B 0.486487 0.327155 0.618475 0.057 Uiso calc 1 . .
H H24C 0.574134 0.260715 0.579176 0.057 Uiso calc 1 . .

loop_
_atom_site_aniso_label
_atom_site_aniso_U_11
_atom_site_aniso_U_22
_atom_site_aniso_U_33
_atom_site_aniso_U_12
_atom_site_aniso_U_13
_atom_site_aniso_U_23
Sb1 0.0286(3) 0.0521(4) 0.0461(4) 0.0048(3) -0.0021(3) -0.0136(3)
F1 0.065(4) 0.049(3) 0.063(4) 0.004(3) -0.010(3) 0.001(3)
F2 0.028(4) 0.102(6) 0.196(9) 0.017(4) 0.000(5) -0.047(7)
F3 0.155(9) 0.183(9) 0.039(4) -0.027(8) 0.008(5) -0.033(5)
F4 0.091(6) 0.060(5) 0.204(10) 0.016(5) -0.031(7) -0.054(6)
F5 0.033(3) 0.102(6) 0.131(7) -0.010(4) -0.001(4) -0.060(6)
F6 0.142(7) 0.084(5) 0.058(4) -0.048(5) -0.023(5) 0.031(4)
Sb2 0.0317(3) 0.0489(4) 0.0393(4) 0.0009(3) 0.0093(3) 0.0007(3)
F7 0.037(3) 0.045(3) 0.079(5) -0.007(3) 0.010(3) 0.004(3)
F8 0.073(5) 0.129(7) 0.050(4) 0.043(5) 0.001(4) 0.024(4)
F9 0.044(4) 0.079(5) 0.053(4) 0.007(3) 0.006(3) -0.021(4)
F10 0.035(3) 0.110(5) 0.112(6) -0.020(4) 0.024(4) -0.068(5)
F11 0.114(6) 0.038(3) 0.048(4) -0.001(4) 0.015(4) 0.010(3)
F12 0.045(4) 0.053(4) 0.064(4) 0.004(3) 0.014(3) -0.007(3)
Fe1 0.0232(6) 0.0260(6) 0.0252(6) 0.0022(5) 0.0027(5) 0.0013(5)
N1 0.026(4) 0.037(4) 0.021(4) -0.001(3) 0.004(3) 0.008(3)
N2 0.029(4) 0.027(4) 0.030(4) 0.006(3) 0.001(3) 0.005(3)
N3 0.020(3) 0.025(3) 0.025(3) 0.000(3) 0.002(3) -0.004(3)
N4 0.025(4) 0.023(4) 0.030(4) 0.002(3) 0.011(3) -0.003(3)
N5 0.026(4) 0.033(4) 0.023(4) -0.003(3) 0.001(3) 0.004(3)
N6 0.035(4) 0.038(4) 0.029(4) 0.001(4) 0.007(4) 0.005(3)
C1 0.036(5) 0.040(5) 0.027(5) -0.009(4) 0.001(4) 0.005(4)
C2 0.043(6) 0.059(7) 0.030(5) -0.013(5) -0.012(4) 0.011(5)
C3 0.048(7) 0.070(8) 0.040(7) -0.012(6) -0.017(5) 0.025(6)
C4 0.032(5) 0.067(8) 0.044(7) 0.009(5) 0.005(5) 0.031(6)
C5 0.023(4) 0.052(6) 0.026(5) 0.000(4) 0.001(4) 0.015(5)
C6 0.040(5) 0.040(5) 0.038(6) 0.016(4) 0.008(4) 0.016(5)
C7 0.052(6) 0.025(5) 0.043(6) 0.007(4) 0.019(5) -0.007(4)
C8 0.026(4) 0.031(5) 0.025(5) -0.002(4) 0.003(4) 0.001(4)
C9 0.032(5) 0.042(6) 0.029(5) 0.000(4) 0.001(4) 0.002(4)
C10 0.031(5) 0.051(6) 0.034(5) -0.005(4) 0.011(4) 0.003(5)
C11 0.041(5) 0.043(6) 0.026(5) -0.006(5) -0.003(4) 0.006(4)
C12 0.030(5) 0.032(5) 0.028(5) -0.001(4) -0.003(4) 0.003(4)
C13 0.021(4) 0.032(5) 0.026(5) -0.005(3) -0.003(4) 0.003(4)
C14 0.027(4) 0.025(4) 0.035(5) -0.005(3) -0.004(4) -0.003(4)
C15 0.016(4) 0.030(4) 0.034(5) 0.001(4) -0.003(3) 0.002(4)
C16 0.023(4) 0.028(4) 0.034(5) 0.001(4) 0.006(4) -0.003(4)
C17 0.031(5) 0.041(6) 0.038(6) 0.003(4) 0.005(4) 0.005(5)
C18 0.036(5) 0.043(6) 0.041(6) -0.012(4) -0.002(5) -0.005(5)
C19 0.053(6) 0.035(5) 0.040(6) -0.019(5) 0.013(5) -0.004(5)
C20 0.039(5) 0.029(4) 0.032(5) -0.012(4) 0.010(4) -0.003(4)
C21 0.024(5) 0.028(5) 0.032(5) -0.003(4) -0.003(4) 0.005(4)
C22 0.031(5) 0.044(6) 0.049(6) 0.008(4) 0.013(4) -0.015(5)
C23 0.027(4) 0.037(5) 0.035(5) 0.000(4) 0.005(4) -0.004(4)
C24 0.043(6) 0.041(5) 0.030(5) -0.005(4) -0.001(4) 0.010(4)

loop_
_atom_type_symbol
_atom_type_description
_atom_type_scat_dispersion_real
_atom_type_scat_dispersion_imag
_atom_type_scat_source
C C 0.0033 0.0016 'International Tables Vol C Tables 4.2.6.8 and 6.1.1.4'
H H 0.0000 0.0000 'International Tables Vol C Tables 4.2.6.8 and 6.1.1.4'
N N 0.0061 0.0033 'International Tables Vol C Tables 4.2.6.8 and 6.1.1.4'
F F 0.0171 0.0103 'International Tables Vol C Tables 4.2.6.8 and 6.1.1.4'
Fe Fe 0.3463 0.8444 'International Tables Vol C Tables 4.2.6.8 and 6.1.1.4'
Sb Sb -0.5866 1.5461 'International Tables Vol C Tables 4.2.6.8 and 6.1.1.4'

loop_
_geom_angle_atom_site_label_1
_geom_angle_atom_site_label_2
_geom_angle_atom_site_label_3
_geom_angle_site_symmetry_1
_geom_angle_site_symmetry_3
_geom_angle
_geom_angle_publ_flag
F2 Sb1 F1 . . 89.0(3) ?
F2 Sb1 F6 . . 89.8(4) ?
F3 Sb1 F1 . . 88.9(4) ?
F3 Sb1 F2 . . 90.7(5) ?
F3 Sb1 F4 . . 91.1(5) ?
F3 Sb1 F5 . . 89.0(5) ?
F3 Sb1 F6 . . 176.0(4) ?
F4 Sb1 F1 . . 177.9(4) ?
F4 Sb1 F2 . . 93.1(4) ?
F4 Sb1 F6 . . 92.9(4) ?
F5 Sb1 F1 . . 90.2(3) ?
F5 Sb1 F2 . . 179.1(4) ?
F5 Sb1 F4 . . 87.7(4) ?
F5 Sb1 F6 . . 90.5(4) ?
F6 Sb1 F1 . . 87.2(3) ?
F8 Sb2 F7 . . 89.5(3) ?
F8 Sb2 F9 . . 90.8(3) ?
F8 Sb2 F12 . . 89.4(3) ?
F9 Sb2 F7 . . 91.5(3) ?
F9 Sb2 F12 . . 179.2(3) ?
F10 Sb2 F7 . . 177.5(3) ?
F10 Sb2 F8 . . 92.5(4) ?
F10 Sb2 F9 . . 89.9(3) ?
F10 Sb2 F12 . . 89.3(3) ?
F11 Sb2 F7 . . 88.3(3) ?
F11 Sb2 F8 . . 177.8(4) ?
F11 Sb2 F9 . . 89.7(3) ?
F11 Sb2 F10 . . 89.7(4) ?
F11 Sb2 F12 . . 90.1(3) ?
F12 Sb2 F7 . . 89.3(3) ?
N1 Fe1 N2 . . 81.5(3) n
N1 Fe1 N3 . . 97.8(3) n
N1 Fe1 N4 . . 178.9(3) n
N2 Fe1 N3 . . 86.0(3) n
N4 Fe1 N2 . . 97.4(3) n
N4 Fe1 N3 . . 82.0(3) n
N5 Fe1 N1 . . 94.2(3) n
N5 Fe1 N2 . . 174.7(3) n
N5 Fe1 N3 . . 91.4(3) n
N5 Fe1 N4 . . 86.8(3) n
N6 Fe1 N1 . . 86.9(3) n
N6 Fe1 N2 . . 94.4(3) n
N6 Fe1 N3 . . 175.2(3) n
N6 Fe1 N4 . . 93.3(3) n
N6 Fe1 N5 . . 88.6(3) n
C1 N1 Fe1 . . 127.2(6) ?
C1 N1 C5 . . 117.8(8) ?
C5 N1 Fe1 . . 114.9(6) ?
C6 N2 Fe1 . . 106.3(6) ?
C6 N2 C7 . . 108.6(7) ?
C6 N2 C8 . . 107.9(7) ?
C7 N2 Fe1 . . 114.5(5) ?
C7 N2 C8 . . 110.8(7) ?
C8 N2 Fe1 . . 108.4(5) ?
C13 N3 Fe1 . . 108.0(5) ?
C14 N3 Fe1 . . 114.2(5) ?
C14 N3 C13 . . 112.0(6) ?
C15 N3 Fe1 . . 106.1(5) ?
C15 N3 C13 . . 108.6(6) ?
C15 N3 C14 . . 107.7(6) ?
C16 N4 Fe1 . . 115.0(5) ?
C16 N4 C20 . . 116.8(8) ?
C20 N4 Fe1 . . 128.0(6) ?
C21 N5 Fe1 . . 172.3(7) ?
C23 N6 Fe1 . . 170.9(7) ?
N1 C1 H1 . . 118.7 ?
N1 C1 C2 . . 122.6(10) ?
C2 C1 H1 . . 118.7 ?
C1 C2 H2 . . 120.6 ?
C3 C2 C1 . . 118.8(10) ?
C3 C2 H2 . . 120.6 ?
C2 C3 H3 . . 120.6 ?
C2 C3 C4 . . 118.8(10) ?
C4 C3 H3 . . 120.6 ?
C3 C4 H4 . . 120.5 ?
C5 C4 C3 . . 119.1(10) ?
C5 C4 H4 . . 120.5 ?
N1 C5 C4 . . 122.8(10) ?
N1 C5 C6 . . 114.2(8) ?
C4 C5 C6 . . 123.0(9) ?
N2 C6 C5 . . 108.2(7) ?
N2 C6 H6A . . 110.0 ?
N2 C6 H6B . . 110.0 ?
C5 C6 H6A . . 110.0 ?
C5 C6 H6B . . 110.0 ?
H6A C6 H6B . . 108.4 ?
N2 C7 H7A . . 109.5 ?
N2 C7 H7B . . 109.5 ?
N2 C7 H7C . . 109.5 ?
H7A C7 H7B . . 109.5 ?
H7A C7 H7C . . 109.5 ?
H7B C7 H7C . . 109.5 ?
N2 C8 H8 . . 106.6 ?
N2 C8 C9 . . 115.9(7) ?
N2 C8 C13 . . 108.5(7) ?
C9 C8 H8 . . 106.6 ?
C13 C8 H8 . . 106.6 ?
C13 C8 C9 . . 112.2(7) ?
C8 C9 H9A . . 109.4 ?
C8 C9 H9B . . 109.4 ?
C8 C9 C10 . . 111.2(8) ?
H9A C9 H9B . . 108.0 ?
C10 C9 H9A . . 109.4 ?
C10 C9 H9B . . 109.4 ?
C9 C10 H10A . . 109.6 ?
C9 C10 H10B . . 109.6 ?
C9 C10 C11 . . 110.4(7) ?
H10A C10 H10B . . 108.1 ?
C11 C10 H10A . . 109.6 ?
C11 C10 H10B . . 109.6 ?
C10 C11 H11A . . 109.7 ?
C10 C11 H11B . . 109.7 ?
C10 C11 C12 . . 109.8(7) ?
H11A C11 H11B . . 108.2 ?
C12 C11 H11A . . 109.7 ?
C12 C11 H11B . . 109.7 ?
C11 C12 H12A . . 109.3 ?
C11 C12 H12B . . 109.3 ?
H12A C12 H12B . . 108.0 ?
C13 C12 C11 . . 111.6(7) ?
C13 C12 H12A . . 109.3 ?
C13 C12 H12B . . 109.3 ?
N3 C13 C8 . . 109.3(7) ?
N3 C13 C12 . . 115.2(7) ?
N3 C13 H13 . . 106.7 ?
C8 C13 C12 . . 111.7(7) ?
C8 C13 H13 . . 106.7 ?
C12 C13 H13 . . 106.7 ?
N3 C14 H14A . . 109.5 ?
N3 C14 H14B . . 109.5 ?
N3 C14 H14C . . 109.5 ?
H14A C14 H14B . . 109.5 ?
H14A C14 H14C . . 109.5 ?
H14B C14 H14C . . 109.5 ?
N3 C15 H15A . . 109.7 ?
N3 C15 H15B . . 109.7 ?
N3 C15 C16 . . 110.0(7) ?
H15A C15 H15B . . 108.2 ?
C16 C15 H15A . . 109.7 ?
C16 C15 H15B . . 109.7 ?
N4 C16 C15 . . 113.7(7) ?
N4 C16 C17 . . 123.7(8) ?
C17 C16 C15 . . 122.5(8) ?
C16 C17 H17 . . 120.5 ?
C16 C17 C18 . . 119.1(9) ?
C18 C17 H17 . . 120.5 ?
C17 C18 H18 . . 121.1 ?
C19 C18 C17 . . 117.9(9) ?
C19 C18 H18 . . 121.1 ?
C18 C19 H19 . . 119.9 ?
C20 C19 C18 . . 120.2(9) ?
C20 C19 H19 . . 119.9 ?
N4 C20 C19 . . 122.4(9) ?
N4 C20 H20 . . 118.8 ?
C19 C20 H20 . . 118.8 ?
N5 C21 C22 . . 177.7(10) ?
C21 C22 H22A . . 109.5 ?
C21 C22 H22B . . 109.5 ?
C21 C22 H22C . . 109.5 ?
H22A C22 H22B . . 109.5 ?
H22A C22 H22C . . 109.5 ?
H22B C22 H22C . . 109.5 ?
N6 C23 C24 . . 179.0(9) ?
C23 C24 H24A . . 109.5 ?
C23 C24 H24B . . 109.5 ?
C23 C24 H24C . . 109.5 ?
H24A C24 H24B . . 109.5 ?
H24A C24 H24C . . 109.5 ?
H24B C24 H24C . . 109.5 ?

loop_
_geom_bond_atom_site_label_1
_geom_bond_atom_site_label_2
_geom_bond_site_symmetry_2
_geom_bond_distance
_geom_bond_publ_flag
Sb1 F1 . 1.863(6) ?
Sb1 F2 . 1.851(7) ?
Sb1 F3 . 1.842(8) ?
Sb1 F4 . 1.844(7) ?
Sb1 F5 . 1.843(6) ?
Sb1 F6 . 1.854(7) ?
Sb2 F7 . 1.876(6) ?
Sb2 F8 . 1.865(7) ?
Sb2 F9 . 1.866(6) ?
Sb2 F10 . 1.856(6) ?
Sb2 F11 . 1.854(6) ?
Sb2 F12 . 1.875(6) ?
Fe1 N1 . 1.983(7) yes
Fe1 N2 . 2.024(7) yes
Fe1 N3 . 2.031(7) yes
Fe1 N4 . 1.985(7) yes
Fe1 N5 . 1.942(7) yes
Fe1 N6 . 1.936(7) yes
N1 C1 . 1.339(11) ?
N1 C5 . 1.347(11) ?
N2 C6 . 1.493(12) ?
N2 C7 . 1.496(11) ?
N2 C8 . 1.511(11) ?
N3 C13 . 1.513(11) ?
N3 C14 . 1.490(10) ?
N3 C15 . 1.489(9) ?
N4 C16 . 1.358(11) ?
N4 C20 . 1.363(10) ?
N5 C21 . 1.134(11) ?
N6 C23 . 1.156(11) ?
C1 H1 . 0.9500 ?
C1 C2 . 1.395(13) ?
C2 H2 . 0.9500 ?
C2 C3 . 1.379(16) ?
C3 H3 . 0.9500 ?
C3 C4 . 1.386(16) ?
C4 H4 . 0.9500 ?
C4 C5 . 1.378(13) ?
C5 C6 . 1.505(14) ?
C6 H6A . 0.9900 ?
C6 H6B . 0.9900 ?
C7 H7A . 0.9800 ?
C7 H7B . 0.9800 ?
C7 H7C . 0.9800 ?
C8 H8 . 1.0000 ?
C8 C9 . 1.518(12) ?
C8 C13 . 1.513(12) ?
C9 H9A . 0.9900 ?
C9 H9B . 0.9900 ?
C9 C10 . 1.522(12) ?
C10 H10A . 0.9900 ?
C10 H10B . 0.9900 ?
C10 C11 . 1.526(13) ?
C11 H11A . 0.9900 ?
C11 H11B . 0.9900 ?
C11 C12 . 1.528(12) ?
C12 H12A . 0.9900 ?
C12 H12B . 0.9900 ?
C12 C13 . 1.526(11) ?
C13 H13 . 1.0000 ?
C14 H14A . 0.9800 ?
C14 H14B . 0.9800 ?
C14 H14C . 0.9800 ?
C15 H15A . 0.9900 ?
C15 H15B . 0.9900 ?
C15 C16 . 1.506(12) ?
C16 C17 . 1.362(13) ?
C17 H17 . 0.9500 ?
C17 C18 . 1.393(13) ?
C18 H18 . 0.9500 ?
C18 C19 . 1.391(14) ?
C19 H19 . 0.9500 ?
C19 C20 . 1.363(13) ?
C20 H20 . 0.9500 ?
C21 C22 . 1.467(12) ?
C22 H22A . 0.9800 ?
C22 H22B . 0.9800 ?
C22 H22C . 0.9800 ?
C23 C24 . 1.459(12) ?
C24 H24A . 0.9800 ?
C24 H24B . 0.9800 ?
C24 H24C . 0.9800 ?

loop_
_geom_hbond_atom_site_label_D
_geom_hbond_atom_site_label_H
_geom_hbond_atom_site_label_A
_geom_hbond_site_symmetry_A
_geom_hbond_distance_DH
_geom_hbond_distance_HA
_geom_hbond_distance_DA
_geom_hbond_angle_DHA
C1 H1 F6 4_466 0.95 2.54 3.385(12) 148
C2 H2 F2 3_466 0.95 2.52 3.371(15) 149
C4 H4 F8 1_655 0.95 2.40 3.246(13) 148
C14 H14C F5 1_555 0.98 2.41 3.317(10) 155
C15 H15A F11 2_564 0.99 2.40 3.322(11) 154
C15 H15B F2 1_455 0.99 2.46 3.149(11) 126
C22 H22B F5 4_466 0.98 2.50 3.241(12) 133
C24 H24B F3 2_665 0.98 2.47 3.098(12) 122

loop_
_geom_torsion_atom_site_label_1
_geom_torsion_atom_site_label_2
_geom_torsion_atom_site_label_3
_geom_torsion_atom_site_label_4
_geom_torsion_site_symmetry_1
_geom_torsion_site_symmetry_2
_geom_torsion_site_symmetry_3
_geom_torsion_site_symmetry_4
_geom_torsion
_geom_torsion_publ_flag
Fe1 N1 C1 C2 . . . . 178.7(7) ?
Fe1 N1 C5 C4 . . . . 179.6(7) ?
Fe1 N1 C5 C6 . . . . -2.2(10) ?
Fe1 N2 C6 C5 . . . . -40.3(8) ?
Fe1 N2 C8 C9 . . . . -165.3(6) ?
Fe1 N2 C8 C13 . . . . -38.1(8) ?
Fe1 N3 C13 C8 . . . . -36.5(7) ?
Fe1 N3 C13 C12 . . . . -163.2(6) ?
Fe1 N3 C15 C16 . . . . -38.0(7) ?
Fe1 N4 C16 C15 . . . . -0.2(9) ?
Fe1 N4 C16 C17 . . . . -176.5(7) ?
Fe1 N4 C20 C19 . . . . 176.3(7) ?
N1 C1 C2 C3 . . . . 0.2(14) ?
N1 C5 C6 N2 . . . . 28.9(11) ?
N2 C8 C9 C10 . . . . 179.8(7) ?
N2 C8 C13 N3 . . . . 49.6(9) ?
N2 C8 C13 C12 . . . . 178.3(7) ?
N3 C15 C16 N4 . . . . 26.2(10) ?
N3 C15 C16 C17 . . . . -157.4(8) ?
N4 C16 C17 C18 . . . . -0.3(14) ?
C1 N1 C5 C4 . . . . -2.2(13) ?
C1 N1 C5 C6 . . . . 175.9(7) ?
C1 C2 C3 C4 . . . . 0.0(15) ?
C2 C3 C4 C5 . . . . -1.3(15) ?
C3 C4 C5 N1 . . . . 2.5(15) ?
C3 C4 C5 C6 . . . . -175.5(9) ?
C4 C5 C6 N2 . . . . -153.0(9) ?
C5 N1 C1 C2 . . . . 0.9(13) ?
C6 N2 C8 C9 . . . . 79.9(9) ?
C6 N2 C8 C13 . . . . -152.9(7) ?
C7 N2 C6 C5 . . . . -164.0(7) ?
C7 N2 C8 C9 . . . . -38.9(10) ?
C7 N2 C8 C13 . . . . 88.3(8) ?
C8 N2 C6 C5 . . . . 75.8(9) ?
C8 C9 C10 C11 . . . . -57.5(10) ?
C9 C8 C13 N3 . . . . 178.9(7) ?
C9 C8 C13 C12 . . . . -52.3(10) ?
C9 C10 C11 C12 . . . . 58.4(10) ?
C10 C11 C12 C13 . . . . -56.6(10) ?
C11 C12 C13 N3 . . . . 179.2(7) ?
C11 C12 C13 C8 . . . . 53.7(10) ?
C13 N3 C15 C16 . . . . 77.9(8) ?
C13 C8 C9 C10 . . . . 54.4(10) ?
C14 N3 C13 C8 . . . . 90.1(8) ?
C14 N3 C13 C12 . . . . -36.7(9) ?
C14 N3 C15 C16 . . . . -160.7(7) ?
C15 N3 C13 C8 . . . . -151.2(7) ?
C15 N3 C13 C12 . . . . 82.1(8) ?
C15 C16 C17 C18 . . . . -176.2(8) ?
C16 N4 C20 C19 . . . . 1.6(12) ?
C16 C17 C18 C19 . . . . 1.2(14) ?
C17 C18 C19 C20 . . . . -0.7(14) ?
C18 C19 C20 N4 . . . . -0.7(14) ?
C20 N4 C16 C15 . . . . 175.1(7) ?
C20 N4 C16 C17 . . . . -1.1(12) ?
